data_7012957
loop_
_publ_author_name
'Chivers, Tristram'
'Clark, Timothy J.'
'Parvez, Masood'
'Schatte, Gabriele'

_publ_section_title
;
 Formation of a dimeric sulfito-bridged imidotin cubane by oxidation of
 (SnNBut)4 with SO2
;
_journal_issue 11
_journal_name_full 'Dalton Transactions'
_journal_page_first 2107
_journal_paper_doi 10.1039/b302966b
_journal_year 2003
_chemical_formula_sum 'C36 H80 N8 O7 S2 Sn8'
_chemical_formula_weight 1750.72
_space_group_IT_number 12
_symmetry_cell_setting monoclinic
_symmetry_space_group_name_Hall '-C 2y'
_symmetry_space_group_name_H-M 'C 1 2/m 1'
_atom_sites_solution_hydrogens geom
_atom_sites_solution_primary direct
_atom_sites_solution_secondary difmap
_audit_creation_method 'manual editing of SHELXL template'
_cell_angle_alpha 90.00
_cell_angle_beta 105.9426(10)
_cell_angle_gamma 90.00
_cell_formula_units_Z 2
_cell_length_a 26.1198(6)
_cell_length_b 11.5613(3)
_cell_length_c 10.1693(3)
_cell_measurement_reflns_used 6546
_cell_measurement_temperature 173(2)
_cell_measurement_theta_max 27.50
_cell_measurement_theta_min 1.00
_cell_volume 2952.80(14)
_computing_cell_refinement 'HKL Scalepack (Otwinowski & Minor 1997)'
_computing_data_collection 'Collect (Nonius BV, 1997-2000)'
_computing_data_reduction ' HKL Denzo and Scalepack (Otwinowski & Minor, 1997)'
_computing_molecular_graphics ' Cameron (WinGX v1.64-04), Ortep (SHELXTL-NT v5.1, Bruker)'
_computing_publication_material 'WinGX v1.64-05 (L. J. Farrugia)'
_computing_structure_refinement 'SHELXL-97 (Sheldrick, 1997)'
_computing_structure_solution 'SIR-92 (A. Altomare, et al.) '
_diffrn_ambient_temperature 173(2)
_diffrn_measured_fraction_theta_full 0.995
_diffrn_measured_fraction_theta_max 0.995
_diffrn_measurement_device '95mm CCD camera on \k-goniostat'
_diffrn_measurement_device_type 'KappaCCD (Nonius, FR540C)'
_diffrn_measurement_method 'CCD rotation images, thick slices'
_diffrn_radiation_monochromator 'horizonally mounted graphite crystal'
_diffrn_radiation_source 'Enraf Nonius FR590D, fine-focus sealed tube'
_diffrn_radiation_type MoK\a
_diffrn_radiation_wavelength 0.71073
_diffrn_reflns_av_R_equivalents 0.0479
_diffrn_reflns_av_sigmaI/netI 0.0473
_diffrn_reflns_limit_h_max 34
_diffrn_reflns_limit_h_min -34
_diffrn_reflns_limit_k_max 15
_diffrn_reflns_limit_k_min -15
_diffrn_reflns_limit_l_max 13
_diffrn_reflns_limit_l_min -13
_diffrn_reflns_number 16507
_diffrn_reflns_theta_full 28.29
_diffrn_reflns_theta_max 28.29
_diffrn_reflns_theta_min 3.25
_diffrn_standards_decay_% 'no decay'
_exptl_absorpt_coefficient_mu 3.440
_exptl_absorpt_correction_T_max 0.7947
_exptl_absorpt_correction_T_min 0.6829
_exptl_absorpt_correction_type multi-scan
_exptl_absorpt_process_details 'HKL Scalepack (Otwinowski & Minor 1997)'
_exptl_crystal_colour colourless
_exptl_crystal_density_diffrn 1.969
_exptl_crystal_density_meas ?
_exptl_crystal_density_method .
_exptl_crystal_description prism
_exptl_crystal_F_000 1680
_exptl_crystal_size_max 0.12
_exptl_crystal_size_mid 0.08
_exptl_crystal_size_min 0.07
_refine_diff_density_max 0.739
_refine_diff_density_min -1.217
_refine_diff_density_rms 0.159
_refine_ls_extinction_method none
_refine_ls_goodness_of_fit_ref 1.072
_refine_ls_hydrogen_treatment mixed
_refine_ls_matrix_type full
_refine_ls_number_parameters 162
_refine_ls_number_reflns 3828
_refine_ls_number_restraints 6
_refine_ls_restrained_S_all 1.073
_refine_ls_R_factor_all 0.0470
_refine_ls_R_factor_gt 0.0325
_refine_ls_shift/su_max 0.002
_refine_ls_shift/su_mean 0.000
_refine_ls_structure_factor_coef Fsqd
_refine_ls_weighting_details 'calc w=1/[\s^2^(Fo^2^)+(0.0353P)^2^+11.19P] where P=(Fo^2^+2Fc^2^)/3'
_refine_ls_weighting_scheme calc
_refine_ls_wR_factor_gt 0.0738
_refine_ls_wR_factor_ref 0.0797
_reflns_number_gt 3213
_reflns_number_total 3828
_reflns_threshold_expression >2sigma(I)
_cod_data_source_file b302966b.txt
_cod_data_source_block t6
_cod_original_cell_volume 2952.80(13)
_cod_original_sg_symbol_H-M C2/m
_cod_database_code 7012957

loop_
_symmetry_equiv_pos_as_xyz
'x, y, z'
'-x, y, -z'
'x+1/2, y+1/2, z'
'-x+1/2, y+1/2, -z'
'-x, -y, -z'
'x, -y, z'
'-x+1/2, -y+1/2, -z'
'x+1/2, -y+1/2, z'

loop_
_atom_site_label
_atom_site_type_symbol
_atom_site_fract_x
_atom_site_fract_y
_atom_site_fract_z
_atom_site_U_iso_or_equiv
_atom_site_adp_type
_atom_site_occupancy
_atom_site_symmetry_multiplicity
_atom_site_calc_flag
_atom_site_refinement_flags
_atom_site_disorder_assembly
_atom_site_disorder_group
Sn1 Sn 0.09111(5) 0.5000 0.16328(12) 0.01941(18) Uani 0.954(5) 2 d SP . 1
Sn2 Sn 0.19027(5) 0.35735(3) 0.36774(9) 0.02371(16) Uani 0.954(5) 1 d P . 1
Sn3 Sn 0.20461(5) 0.5000 0.09330(11) 0.02492(18) Uani 0.954(5) 2 d SP . 1
Sn1' Sn 0.0750(7) 0.5000 0.1267(18) 0.013(3) Uiso 0.046(5) 2 d SP . 2
Sn2' Sn 0.1734(7) 0.3564(6) 0.3403(12) 0.013(2) Uiso 0.046(5) 1 d P . 2
Sn3' Sn 0.1886(7) 0.5000 0.0632(15) 0.017(3) Uiso 0.046(5) 2 d SP . 2
S1 S -0.01433(5) 0.5000 0.18485(14) 0.0279(3) Uani 1 2 d S . .
O1 O -0.05904(14) 0.5000 0.0544(4) 0.0302(9) Uani 1 2 d S . .
O2 O 0.02359(10) 0.3989(3) 0.1766(3) 0.0303(6) Uani 1 1 d . . .
N1 N 0.14824(12) 0.3741(3) 0.1446(3) 0.0239(7) Uani 1 1 d . . .
N2 N 0.13475(18) 0.5000 0.3774(4) 0.0237(9) Uani 1 2 d S . .
N3 N 0.23678(18) 0.5000 0.3161(5) 0.0252(9) Uani 1 2 d S . .
C1 C 0.13848(17) 0.2604(4) 0.0692(4) 0.0331(9) Uani 1 1 d . . .
C2 C 0.0979(2) 0.1895(4) 0.1179(6) 0.0569(15) Uani 1 1 d . . .
H2A H 0.1104 0.1795 0.2173 0.085 Uiso 1 1 calc R . .
H2B H 0.0936 0.1135 0.0735 0.085 Uiso 1 1 calc R . .
H2C H 0.0636 0.2299 0.0942 0.085 Uiso 1 1 calc R . .
C3 C 0.1193(3) 0.2763(5) -0.0840(5) 0.0625(16) Uani 1 1 d . . .
H3A H 0.1452 0.3228 -0.1148 0.094 Uiso 1 1 calc R . .
H3B H 0.0848 0.3160 -0.1077 0.094 Uiso 1 1 calc R . .
H3C H 0.1154 0.2006 -0.1289 0.094 Uiso 1 1 calc R . .
C4 C 0.1908(2) 0.1934(4) 0.1002(5) 0.0446(11) Uani 1 1 d . . .
H4A H 0.2042 0.1808 0.1990 0.067 Uiso 1 1 calc R . .
H4B H 0.2170 0.2378 0.0682 0.067 Uiso 1 1 calc R . .
H4C H 0.1848 0.1186 0.0532 0.067 Uiso 1 1 calc R . .
C5 C 0.1143(2) 0.5000 0.5041(6) 0.0302(12) Uani 1 2 d S . .
C6 C 0.08165(18) 0.6092(4) 0.5085(4) 0.0363(10) Uani 1 1 d . . .
H6A H 0.1033 0.6777 0.5050 0.054 Uiso 1 1 calc R . .
H6B H 0.0707 0.6100 0.5933 0.054 Uiso 1 1 calc R . .
H6C H 0.0500 0.6096 0.4299 0.054 Uiso 1 1 calc R . .
C7 C 0.1621(3) 0.5000 0.6322(6) 0.0389(14) Uani 1 2 d S . .
H7A H 0.1837 0.5693 0.6321 0.058 Uiso 0.50 1 calc PR . .
H7B H 0.1838 0.4308 0.6320 0.058 Uiso 0.50 1 calc PR . .
H7C H 0.1493 0.4999 0.7141 0.058 Uiso 1 2 calc SR . .
C8 C 0.2958(2) 0.5000 0.3751(6) 0.0322(13) Uani 1 2 d S . .
C9 C 0.3100(2) 0.5000 0.5305(6) 0.0372(14) Uani 1 2 d S . .
H9A H 0.2950 0.5689 0.5619 0.056 Uiso 0.50 1 calc PR . .
H9B H 0.3488 0.5005 0.5679 0.056 Uiso 1 2 calc SR . .
H9C H 0.2954 0.4305 0.5619 0.056 Uiso 0.50 1 calc PR . .
C10 C 0.31916(18) 0.3925(5) 0.3279(5) 0.0429(11) Uani 1 1 d . . .
H10A H 0.3040 0.3234 0.3587 0.064 Uiso 1 1 calc R . .
H10B H 0.3579 0.3923 0.3667 0.064 Uiso 1 1 calc R . .
H10C H 0.3106 0.3923 0.2278 0.064 Uiso 1 1 calc R . .
O1S O 0.0167(10) 0.0000 0.785(2) 0.190(7) Uiso 0.50 2 d SPD . .
C1S C 0.0054(10) -0.1002(4) 0.699(2) 0.190(7) Uiso 0.50 1 d PD . .
H1S1 H -0.0112 -0.1610 0.7422 0.228 Uiso 0.50 1 calc PR . .
H1S2 H 0.0387 -0.1316 0.6845 0.228 Uiso 0.50 1 calc PR . .
C2S C -0.0313(10) -0.0645(4) 0.567(2) 0.190(7) Uiso 0.50 1 d PD . .
H2S1 H -0.0676 -0.0944 0.5588 0.228 Uiso 0.50 1 calc PR . .
H2S2 H -0.0190 -0.0944 0.4901 0.228 Uiso 0.50 1 calc PR . .

loop_
_atom_site_aniso_label
_atom_site_aniso_U_11
_atom_site_aniso_U_22
_atom_site_aniso_U_33
_atom_site_aniso_U_23
_atom_site_aniso_U_13
_atom_site_aniso_U_12
Sn1 0.0192(4) 0.0210(2) 0.0192(3) 0.000 0.0073(3) 0.000
Sn2 0.0232(4) 0.02392(17) 0.0246(2) 0.00305(12) 0.0076(3) 0.00189(14)
Sn3 0.0245(4) 0.0299(3) 0.0239(3) 0.000 0.0127(3) 0.000
S1 0.0224(6) 0.0389(8) 0.0233(7) 0.000 0.0078(5) 0.000
O1 0.0231(18) 0.042(2) 0.0237(19) 0.000 0.0036(15) 0.000
O2 0.0259(13) 0.0328(15) 0.0332(15) 0.0035(12) 0.0097(11) -0.0031(12)
N1 0.0272(16) 0.0228(16) 0.0246(16) -0.0016(12) 0.0121(13) 0.0014(13)
N2 0.028(2) 0.026(2) 0.020(2) 0.000 0.0115(18) 0.000
N3 0.025(2) 0.027(2) 0.026(2) 0.000 0.0105(18) 0.000
C1 0.039(2) 0.027(2) 0.036(2) -0.0083(17) 0.0141(18) 0.0008(18)
C2 0.057(3) 0.033(3) 0.091(4) -0.027(3) 0.038(3) -0.015(2)
C3 0.092(4) 0.046(3) 0.041(3) -0.020(2) 0.004(3) 0.022(3)
C4 0.056(3) 0.034(2) 0.048(3) -0.007(2) 0.021(2) 0.011(2)
C5 0.030(3) 0.038(3) 0.026(3) 0.000 0.015(2) 0.000
C6 0.042(2) 0.043(2) 0.029(2) -0.0046(19) 0.0172(18) 0.003(2)
C7 0.040(3) 0.047(4) 0.029(3) 0.000 0.009(3) 0.000
C8 0.025(3) 0.034(3) 0.038(3) 0.000 0.010(2) 0.000
C9 0.034(3) 0.040(3) 0.035(3) 0.000 0.005(3) 0.000
C10 0.031(2) 0.049(3) 0.049(3) 0.001(2) 0.012(2) 0.009(2)

loop_
_atom_type_symbol
_atom_type_description
_atom_type_scat_dispersion_real
_atom_type_scat_dispersion_imag
_atom_type_scat_source
C C 0.0033 0.0016 'International Tables Vol C Tables 4.2.6.8 and 6.1.1.4'
H H 0.0000 0.0000 'International Tables Vol C Tables 4.2.6.8 and 6.1.1.4'
N N 0.0061 0.0033 'International Tables Vol C Tables 4.2.6.8 and 6.1.1.4'
Sn Sn -0.6537 1.4246 'International Tables Vol C Tables 4.2.6.8 and 6.1.1.4'
S S 0.1246 0.1234 'International Tables Vol C Tables 4.2.6.8 and 6.1.1.4'
O O 0.0106 0.0060 'International Tables Vol C Tables 4.2.6.8 and 6.1.1.4'

loop_
_geom_angle_atom_site_label_1
_geom_angle_atom_site_label_2
_geom_angle_atom_site_label_3
_geom_angle
_geom_angle_site_symmetry_1
_geom_angle_site_symmetry_3
_geom_angle_publ_flag
N1 Sn1 N1 86.23(17) . 6_565 ?
N1 Sn1 O1 89.58(11) . 5_565 ?
N1 Sn1 O1 89.58(11) 6_565 5_565 ?
N1 Sn1 O2 169.60(12) . 6_565 ?
N1 Sn1 O2 103.93(12) 6_565 6_565 ?
O1 Sn1 O2 88.30(12) 5_565 6_565 ?
N1 Sn1 O2 103.93(12) . . ?
N1 Sn1 O2 169.60(12) 6_565 . ?
O1 Sn1 O2 88.30(12) 5_565 . ?
O2 Sn1 O2 65.84(16) 6_565 . ?
N1 Sn1 N2 84.34(13) . . ?
N1 Sn1 N2 84.34(13) 6_565 . ?
O1 Sn1 N2 171.66(15) 5_565 . ?
O2 Sn1 N2 98.69(12) 6_565 . ?
O2 Sn1 N2 98.69(12) . . ?
N1 Sn1 S1 136.83(9) . . ?
N1 Sn1 S1 136.83(9) 6_565 . ?
O1 Sn1 S1 88.12(11) 5_565 . ?
O2 Sn1 S1 32.92(8) 6_565 . ?
O2 Sn1 S1 32.92(8) . . ?
N2 Sn1 S1 100.22(12) . . ?
N1 Sn1 Sn3 43.39(9) . . ?
N1 Sn1 Sn3 43.39(9) 6_565 . ?
O1 Sn1 Sn3 83.94(10) 5_565 . ?
O2 Sn1 Sn3 146.21(8) 6_565 . ?
O2 Sn1 Sn3 146.21(8) . . ?
N2 Sn1 Sn3 87.72(12) . . ?
S1 Sn1 Sn3 172.07(4) . . ?
N1 Sn1 Sn2 87.12(9) . 6_565 ?
N1 Sn1 Sn2 42.57(9) 6_565 6_565 ?
O1 Sn1 Sn2 132.14(7) 5_565 6_565 ?
O2 Sn1 Sn2 101.82(8) 6_565 6_565 ?
O2 Sn1 Sn2 138.63(8) . 6_565 ?
N2 Sn1 Sn2 42.01(8) . 6_565 ?
S1 Sn1 Sn2 124.57(3) . 6_565 ?
Sn3 Sn1 Sn2 61.846(14) . 6_565 ?
N1 Sn1 Sn2 42.57(9) . . ?
N1 Sn1 Sn2 87.12(9) 6_565 . ?
O1 Sn1 Sn2 132.14(7) 5_565 . ?
O2 Sn1 Sn2 138.63(8) 6_565 . ?
O2 Sn1 Sn2 101.82(8) . . ?
N2 Sn1 Sn2 42.01(8) . . ?
S1 Sn1 Sn2 124.57(3) . . ?
Sn3 Sn1 Sn2 61.846(14) . . ?
Sn2 Sn1 Sn2 60.265(17) 6_565 . ?
N3 Sn2 N2 82.16(12) . . ?
N3 Sn2 N1 80.93(14) . . ?
N2 Sn2 N1 80.58(14) . . ?
N3 Sn2 Sn1 82.14(11) . . ?
N2 Sn2 Sn1 40.78(12) . . ?
N1 Sn2 Sn1 40.02(8) . . ?
N3 Sn2 Sn2 41.32(9) . 6_565 ?
N2 Sn2 Sn2 41.91(9) . 6_565 ?
N1 Sn2 Sn2 85.05(8) . 6_565 ?
Sn1 Sn2 Sn2 59.868(8) . 6_565 ?
N3 Sn3 N1 81.28(12) . . ?
N3 Sn3 N1 81.28(12) . 6_565 ?
N1 Sn3 N1 81.43(16) . 6_565 ?
N3 Sn3 Sn1 83.50(12) . . ?
N1 Sn3 Sn1 40.97(8) . . ?
N1 Sn3 Sn1 40.97(8) 6_565 . ?
O1 Sn1' O2 106.7(9) 5_565 6_565 ?
O1 Sn1' O2 106.7(9) 5_565 . ?
O2 Sn1' O2 73.6(5) 6_565 . ?
O1 Sn1' N1 92.0(4) 5_565 6_565 ?
O2 Sn1' N1 102.2(3) 6_565 6_565 ?
O2 Sn1' N1 161.3(10) . 6_565 ?
O1 Sn1' N1 92.0(4) 5_565 . ?
O2 Sn1' N1 161.3(10) 6_565 . ?
O2 Sn1' N1 102.2(3) . . ?
N1 Sn1' N1 75.8(5) 6_565 . ?
O1 Sn1' S1 105.7(9) 5_565 . ?
O2 Sn1' S1 37.1(2) 6_565 . ?
O2 Sn1' S1 37.1(2) . . ?
N1 Sn1' S1 138.5(2) 6_565 . ?
N1 Sn1' S1 138.5(2) . . ?
O1 Sn1' N2 157.9(8) 5_565 . ?
O2 Sn1' N2 90.9(5) 6_565 . ?
O2 Sn1' N2 90.9(5) . . ?
N1 Sn1' N2 70.8(5) 6_565 . ?
N1 Sn1' N2 70.8(5) . . ?
S1 Sn1' N2 96.5(4) . . ?
O1 Sn1' Sn3' 76.0(5) 5_565 . ?
O2 Sn1' Sn3' 142.6(3) 6_565 . ?
O2 Sn1' Sn3' 142.6(3) . . ?
N1 Sn1' Sn3' 40.86(19) 6_565 . ?
N1 Sn1' Sn3' 40.86(19) . . ?
S1 Sn1' Sn3' 178.3(6) . . ?
N2 Sn1' Sn3' 81.9(4) . . ?
N1 Sn2' N2 93.4(6) . . ?
N1 Sn2' N3 82.5(3) . . ?
N2 Sn2' N3 81.2(3) . . ?
N1 Sn3' N1 87.9(5) . 6_565 ?
N1 Sn3' N3 76.3(4) . . ?
N1 Sn3' N3 76.3(4) 6_565 . ?
N1 Sn3' Sn1' 47.7(4) . . ?
N1 Sn3' Sn1' 47.7(4) 6_565 . ?
N3 Sn3' Sn1' 91.4(5) . . ?
O1 S1 O2 107.73(15) . 6_565 ?
O1 S1 O2 107.73(14) . . ?
O2 S1 O2 98.0(2) 6_565 . ?
O1 S1 Sn1' 109.4(5) . . ?
O2 S1 Sn1' 49.51(12) 6_565 . ?
O2 S1 Sn1' 49.51(12) . . ?
O1 S1 Sn1 117.91(16) . . ?
O2 S1 Sn1 48.99(10) 6_565 . ?
O2 S1 Sn1 48.99(10) . . ?
Sn1' S1 Sn1 8.6(4) . . ?
S1 O1 Sn1' 145.0(6) . 5_565 ?
S1 O1 Sn1 154.0(2) . 5_565 ?
Sn1' O1 Sn1 9.0(5) 5_565 5_565 ?
S1 O2 Sn1' 93.3(3) . . ?
S1 O2 Sn1 98.09(14) . . ?
Sn1' O2 Sn1 12.2(6) . . ?
C1 N1 Sn2' 113.3(3) . . ?
C1 N1 Sn3' 115.9(4) . . ?
Sn2' N1 Sn3' 114.5(8) . . ?
C1 N1 Sn1 128.1(2) . . ?
Sn2' N1 Sn1 91.6(4) . . ?
Sn3' N1 Sn1 90.1(3) . . ?
C1 N1 Sn3 118.7(2) . . ?
Sn2' N1 Sn3 104.5(4) . . ?
Sn3' N1 Sn3 11.2(5) . . ?
Sn1 N1 Sn3 95.64(13) . . ?
C1 N1 Sn2 114.0(2) . . ?
Sn2' N1 Sn2 9.0(4) . . ?
Sn3' N1 Sn2 107.4(5) . . ?
Sn1 N1 Sn2 97.42(12) . . ?
Sn3 N1 Sn2 97.00(13) . . ?
C1 N1 Sn1' 118.4(5) . . ?
Sn2' N1 Sn1' 100.6(3) . . ?
Sn3' N1 Sn1' 91.5(4) . . ?
Sn1 N1 Sn1' 10.6(4) . . ?
Sn3 N1 Sn1' 98.7(2) . . ?
Sn2 N1 Sn1' 106.9(4) . . ?
C5 N2 Sn2' 117.7(3) . . ?
C5 N2 Sn2' 117.7(3) . 6_565 ?
Sn2' N2 Sn2' 109.6(6) . 6_565 ?
C5 N2 Sn1 129.9(3) . . ?
Sn2' N2 Sn1 87.9(4) . . ?
Sn2' N2 Sn1 87.9(4) 6_565 . ?
C5 N2 Sn2 115.0(2) . . ?
Sn2' N2 Sn2 11.2(5) . . ?
Sn2' N2 Sn2 103.6(4) 6_565 . ?
Sn1 N2 Sn2 97.21(14) . . ?
C5 N2 Sn2 115.0(2) . 6_565 ?
Sn2' N2 Sn2 103.6(4) . 6_565 ?
Sn2' N2 Sn2 11.2(5) 6_565 6_565 ?
Sn1 N2 Sn2 97.21(14) . 6_565 ?
Sn2 N2 Sn2 96.18(17) . 6_565 ?
C5 N2 Sn1' 125.1(4) . . ?
Sn2' N2 Sn1' 90.7(4) . . ?
Sn2' N2 Sn1' 90.7(4) 6_565 . ?
Sn1 N2 Sn1' 4.8(3) . . ?
Sn2 N2 Sn1' 100.4(2) . . ?
Sn2 N2 Sn1' 100.4(2) 6_565 . ?
C8 N3 Sn3 118.5(3) . . ?
C8 N3 Sn2 118.8(2) . 6_565 ?
Sn3 N3 Sn2 99.63(15) . 6_565 ?
C8 N3 Sn2 118.8(2) . . ?
Sn3 N3 Sn2 99.63(15) . . ?
Sn2 N3 Sn2 97.35(17) 6_565 . ?
C8 N3 Sn2' 128.5(4) . 6_565 ?
Sn3 N3 Sn2' 91.5(4) . 6_565 ?
Sn2 N3 Sn2' 10.0(4) 6_565 6_565 ?
Sn2 N3 Sn2' 93.0(3) . 6_565 ?
C8 N3 Sn2' 128.5(4) . . ?
Sn3 N3 Sn2' 91.5(4) . . ?
Sn2 N3 Sn2' 93.0(3) 6_565 . ?
Sn2 N3 Sn2' 10.0(4) . . ?
Sn2' N3 Sn2' 87.3(6) 6_565 . ?
C8 N3 Sn3' 125.3(5) . . ?
Sn3 N3 Sn3' 6.8(3) . . ?
Sn2 N3 Sn3' 95.2(3) 6_565 . ?
Sn2 N3 Sn3' 95.2(3) . . ?
Sn2' N3 Sn3' 86.6(5) 6_565 . ?
Sn2' N3 Sn3' 86.6(5) . . ?
N1 C1 C3 112.3(4) . . ?
N1 C1 C4 108.7(3) . . ?
C3 C1 C4 107.4(4) . . ?
N1 C1 C2 109.8(3) . . ?
C3 C1 C2 109.7(4) . . ?
C4 C1 C2 108.9(4) . . ?
N2 C5 C6 110.6(3) . 6_565 ?
N2 C5 C6 110.6(3) . . ?
C6 C5 C6 111.0(5) 6_565 . ?
N2 C5 C7 109.0(5) . . ?
C6 C5 C7 107.8(3) 6_565 . ?
C6 C5 C7 107.8(3) . . ?
N3 C8 C10 109.4(3) . 6_565 ?
N3 C8 C10 109.4(3) . . ?
C10 C8 C10 109.8(5) 6_565 . ?
N3 C8 C9 110.3(5) . . ?
C10 C8 C9 108.9(3) 6_565 . ?
C10 C8 C9 108.9(3) . . ?
C1S O1S C1S 108.1(9) . 6 ?
O1S C1S C2S 107.4(7) . . ?
C1S C2S C2S 106.3(3) . 6 ?

loop_
_geom_bond_atom_site_label_1
_geom_bond_atom_site_label_2
_geom_bond_distance
_geom_bond_site_symmetry_2
_geom_bond_publ_flag
Sn1 N1 2.130(3) . ?
Sn1 N1 2.130(3) 6_565 ?
Sn1 O1 2.141(4) 5_565 ?
Sn1 O2 2.151(3) 6_565 ?
Sn1 O2 2.151(3) . ?
Sn1 N2 2.163(5) . ?
Sn1 S1 2.8223(16) . ?
Sn1 Sn3 3.2332(7) . ?
Sn1 Sn2 3.2853(6) 6_565 ?
Sn1 Sn2 3.2853(6) . ?
Sn2 N3 2.196(3) . ?
Sn2 N2 2.216(3) . ?
Sn2 N1 2.241(3) . ?
Sn2 Sn2 3.2984(7) 6_565 ?
Sn3 N3 2.189(5) . ?
Sn3 N1 2.232(3) . ?
Sn3 N1 2.232(3) 6_565 ?
Sn1' O1 1.772(17) 5_565 ?
Sn1' O2 1.951(10) 6_565 ?
Sn1' O2 1.951(10) . ?
Sn1' N1 2.370(14) 6_565 ?
Sn1' N1 2.370(14) . ?
Sn1' S1 2.561(13) . ?
Sn1' N2 2.60(2) . ?
Sn1' Sn3' 3.205(14) . ?
Sn2' N1 1.927(13) . ?
Sn2' N2 2.031(10) . ?
Sn2' N3 2.405(12) . ?
Sn3' N1 2.097(10) . ?
Sn3' N1 2.097(10) 6_565 ?
Sn3' N3 2.533(17) . ?
S1 O1 1.508(4) . ?
S1 O2 1.549(3) 6_565 ?
S1 O2 1.549(3) . ?
O1 Sn1' 1.772(17) 5_565 ?
O1 Sn1 2.141(4) 5_565 ?
N1 C1 1.508(5) . ?
N2 C5 1.523(7) . ?
N2 Sn2' 2.031(10) 6_565 ?
N2 Sn2 2.216(3) 6_565 ?
N3 C8 1.494(7) . ?
N3 Sn2 2.196(3) 6_565 ?
N3 Sn2' 2.405(12) 6_565 ?
C1 C3 1.511(7) . ?
C1 C4 1.526(6) . ?
C1 C2 1.527(6) . ?
C5 C6 1.531(5) 6_565 ?
C5 C6 1.531(5) . ?
C5 C7 1.536(8) . ?
C8 C10 1.519(6) 6_565 ?
C8 C10 1.519(6) . ?
C8 C9 1.521(9) . ?
O1S C1S 1.431(8) . ?
O1S C1S 1.431(8) 6 ?
C1S C2S 1.476(8) . ?
C2S C2S 1.491(9) 6 ?

loop_
_geom_torsion_atom_site_label_1
_geom_torsion_atom_site_label_2
_geom_torsion_atom_site_label_3
_geom_torsion_atom_site_label_4
_geom_torsion
_geom_torsion_site_symmetry_1
_geom_torsion_site_symmetry_2
_geom_torsion_site_symmetry_3
_geom_torsion_site_symmetry_4
_geom_torsion_publ_flag
N1 Sn1 Sn2 N3 85.23(16) . . . . ?
N1 Sn1 Sn2 N3 -2.34(13) 6_565 . . . ?
O1 Sn1 Sn2 N3 84.48(13) 5_565 . . . ?
O2 Sn1 Sn2 N3 -110.25(16) 6_565 . . . ?
O2 Sn1 Sn2 N3 -176.97(13) . . . . ?
N2 Sn1 Sn2 N3 -87.08(17) . . . . ?
S1 Sn1 Sn2 N3 -150.78(10) . . . . ?
Sn3 Sn1 Sn2 N3 34.70(10) . . . . ?
Sn2 Sn1 Sn2 N3 -37.20(10) 6_565 . . . ?
N1 Sn1 Sn2 N2 172.30(18) . . . . ?
N1 Sn1 Sn2 N2 84.74(16) 6_565 . . . ?
O1 Sn1 Sn2 N2 171.56(16) 5_565 . . . ?
O2 Sn1 Sn2 N2 -23.17(17) 6_565 . . . ?
O2 Sn1 Sn2 N2 -89.89(15) . . . . ?
S1 Sn1 Sn2 N2 -63.70(13) . . . . ?
Sn3 Sn1 Sn2 N2 121.78(13) . . . . ?
Sn2 Sn1 Sn2 N2 49.88(13) 6_565 . . . ?
N1 Sn1 Sn2 N1 -87.56(19) 6_565 . . . ?
O1 Sn1 Sn2 N1 -0.74(15) 5_565 . . . ?
O2 Sn1 Sn2 N1 164.53(18) 6_565 . . . ?
O2 Sn1 Sn2 N1 97.80(15) . . . . ?
N2 Sn1 Sn2 N1 -172.30(18) . . . . ?
S1 Sn1 Sn2 N1 124.00(13) . . . . ?
Sn3 Sn1 Sn2 N1 -50.53(13) . . . . ?
Sn2 Sn1 Sn2 N1 -122.43(13) 6_565 . . . ?
N1 Sn1 Sn2 Sn2 122.43(13) . . . 6_565 ?
N1 Sn1 Sn2 Sn2 34.87(8) 6_565 . . 6_565 ?
O1 Sn1 Sn2 Sn2 121.68(9) 5_565 . . 6_565 ?
O2 Sn1 Sn2 Sn2 -73.04(12) 6_565 . . 6_565 ?
O2 Sn1 Sn2 Sn2 -139.77(8) . . . 6_565 ?
N2 Sn1 Sn2 Sn2 -49.88(13) . . . 6_565 ?
S1 Sn1 Sn2 Sn2 -113.57(3) . . . 6_565 ?
Sn3 Sn1 Sn2 Sn2 71.903(10) . . . 6_565 ?
N1 Sn1 Sn3 N3 -84.18(13) . . . . ?
N1 Sn1 Sn3 N3 84.18(13) 6_565 . . . ?
O1 Sn1 Sn3 N3 180.0 5_565 . . . ?
O2 Sn1 Sn3 N3 102.25(15) 6_565 . . . ?
O2 Sn1 Sn3 N3 -102.25(15) . . . . ?
N2 Sn1 Sn3 N3 0.0 . . . . ?
S1 Sn1 Sn3 N3 180.0 . . . . ?
Sn2 Sn1 Sn3 N3 34.706(9) 6_565 . . . ?
Sn2 Sn1 Sn3 N3 -34.706(9) . . . . ?
N1 Sn1 Sn3 N1 168.4(3) 6_565 . . . ?
O1 Sn1 Sn3 N1 -95.82(13) 5_565 . . . ?
O2 Sn1 Sn3 N1 -173.6(2) 6_565 . . . ?
O2 Sn1 Sn3 N1 -18.07(18) . . . . ?
N2 Sn1 Sn3 N1 84.18(13) . . . . ?
S1 Sn1 Sn3 N1 -95.82(13) . . . . ?
Sn2 Sn1 Sn3 N1 118.88(13) 6_565 . . . ?
Sn2 Sn1 Sn3 N1 49.47(13) . . . . ?
N1 Sn1 Sn3 N1 -168.4(3) . . . 6_565 ?
O1 Sn1 Sn3 N1 95.82(13) 5_565 . . 6_565 ?
O2 Sn1 Sn3 N1 18.07(18) 6_565 . . 6_565 ?
O2 Sn1 Sn3 N1 173.6(2) . . . 6_565 ?
N2 Sn1 Sn3 N1 -84.18(13) . . . 6_565 ?
S1 Sn1 Sn3 N1 95.82(13) . . . 6_565 ?
Sn2 Sn1 Sn3 N1 -49.47(13) 6_565 . . 6_565 ?
Sn2 Sn1 Sn3 N1 -118.88(13) . . . 6_565 ?
O1 Sn1' Sn3' N1 -110.1(6) 5_565 . . . ?
O2 Sn1' Sn3' N1 150.6(16) 6_565 . . . ?
O2 Sn1' Sn3' N1 -10.8(8) . . . . ?
N1 Sn1' Sn3' N1 139.8(11) 6_565 . . . ?
S1 Sn1' Sn3' N1 69.9(6) . . . . ?
N2 Sn1' Sn3' N1 69.9(6) . . . . ?
O1 Sn1' Sn3' N1 110.1(6) 5_565 . . 6_565 ?
O2 Sn1' Sn3' N1 10.8(8) 6_565 . . 6_565 ?
O2 Sn1' Sn3' N1 -150.6(16) . . . 6_565 ?
N1 Sn1' Sn3' N1 -139.8(11) . . . 6_565 ?
S1 Sn1' Sn3' N1 -69.9(6) . . . 6_565 ?
N2 Sn1' Sn3' N1 -69.9(6) . . . 6_565 ?
O1 Sn1' Sn3' N3 180.0 5_565 . . . ?
O2 Sn1' Sn3' N3 80.7(11) 6_565 . . . ?
O2 Sn1' Sn3' N3 -80.7(11) . . . . ?
N1 Sn1' Sn3' N3 69.9(6) 6_565 . . . ?
N1 Sn1' Sn3' N3 -69.9(6) . . . . ?
S1 Sn1' Sn3' N3 0.000(19) . . . . ?
N2 Sn1' Sn3' N3 0.000(1) . . . . ?
O1 Sn1' S1 O1 0.0 5_565 . . . ?
O2 Sn1' S1 O1 97.1(4) 6_565 . . . ?
O2 Sn1' S1 O1 -97.1(4) . . . . ?
N1 Sn1' S1 O1 111.9(11) 6_565 . . . ?
N1 Sn1' S1 O1 -111.9(11) . . . . ?
N2 Sn1' S1 O1 180.000(1) . . . . ?
Sn3' Sn1' S1 O1 180.000(3) . . . . ?
O1 Sn1' S1 O2 -97.1(4) 5_565 . . 6_565 ?
O2 Sn1' S1 O2 165.7(8) . . . 6_565 ?
N1 Sn1' S1 O2 14.7(8) 6_565 . . 6_565 ?
N1 Sn1' S1 O2 151.0(15) . . . 6_565 ?
N2 Sn1' S1 O2 82.9(4) . . . 6_565 ?
Sn3' Sn1' S1 O2 82.9(4) . . . 6_565 ?
O1 Sn1' S1 O2 97.1(4) 5_565 . . . ?
O2 Sn1' S1 O2 -165.7(8) 6_565 . . . ?
N1 Sn1' S1 O2 -151.0(15) 6_565 . . . ?
N1 Sn1' S1 O2 -14.7(8) . . . . ?
N2 Sn1' S1 O2 -82.9(4) . . . . ?
Sn3' Sn1' S1 O2 -82.8(4) . . . . ?
O1 Sn1' S1 Sn1 180.0 5_565 . . . ?
O2 Sn1' S1 Sn1 -82.9(4) 6_565 . . . ?
O2 Sn1' S1 Sn1 82.9(4) . . . . ?
N1 Sn1' S1 Sn1 -68.1(11) 6_565 . . . ?
N1 Sn1' S1 Sn1 68.1(11) . . . . ?
N2 Sn1' S1 Sn1 0.0 . . . . ?
Sn3' Sn1' S1 Sn1 0.000(3) . . . . ?
N1 Sn1 S1 O1 -87.38(14) . . . . ?
N1 Sn1 S1 O1 87.38(15) 6_565 . . . ?
O1 Sn1 S1 O1 0.0 5_565 . . . ?
O2 Sn1 S1 O1 89.78(14) 6_565 . . . ?
O2 Sn1 S1 O1 -89.78(14) . . . . ?
N2 Sn1 S1 O1 180.0 . . . . ?
Sn3 Sn1 S1 O1 0.0 . . . . ?
Sn2 Sn1 S1 O1 142.44(2) 6_565 . . . ?
Sn2 Sn1 S1 O1 -142.44(2) . . . . ?
N1 Sn1 S1 O2 -177.2(2) . . . 6_565 ?
N1 Sn1 S1 O2 -2.4(2) 6_565 . . 6_565 ?
O1 Sn1 S1 O2 -89.78(14) 5_565 . . 6_565 ?
O2 Sn1 S1 O2 -179.6(3) . . . 6_565 ?
N2 Sn1 S1 O2 90.22(14) . . . 6_565 ?
Sn3 Sn1 S1 O2 -89.78(14) . . . 6_565 ?
Sn2 Sn1 S1 O2 52.66(14) 6_565 . . 6_565 ?
Sn2 Sn1 S1 O2 127.79(14) . . . 6_565 ?
N1 Sn1 S1 O2 2.4(2) . . . . ?
N1 Sn1 S1 O2 177.2(2) 6_565 . . . ?
O1 Sn1 S1 O2 89.78(14) 5_565 . . . ?
O2 Sn1 S1 O2 179.6(3) 6_565 . . . ?
N2 Sn1 S1 O2 -90.22(14) . . . . ?
Sn3 Sn1 S1 O2 89.78(14) . . . . ?
Sn2 Sn1 S1 O2 -127.79(14) 6_565 . . . ?
Sn2 Sn1 S1 O2 -52.66(14) . . . . ?
N1 Sn1 S1 Sn1' -87.38(14) . . . . ?
N1 Sn1 S1 Sn1' 87.38(15) 6_565 . . . ?
O1 Sn1 S1 Sn1' 0.000(2) 5_565 . . . ?
O2 Sn1 S1 Sn1' 89.78(14) 6_565 . . . ?
O2 Sn1 S1 Sn1' -89.78(14) . . . . ?
N2 Sn1 S1 Sn1' 180.000(2) . . . . ?
Sn3 Sn1 S1 Sn1' 0.000(2) . . . . ?
Sn2 Sn1 S1 Sn1' 142.44(2) 6_565 . . . ?
Sn2 Sn1 S1 Sn1' -142.438(19) . . . . ?
O2 S1 O1 Sn1' 52.39(12) 6_565 . . 5_565 ?
O2 S1 O1 Sn1' -52.39(12) . . . 5_565 ?
Sn1' S1 O1 Sn1' 0.0 . . . 5_565 ?
Sn1 S1 O1 Sn1' 0.0 . . . 5_565 ?
O2 S1 O1 Sn1 52.39(12) 6_565 . . 5_565 ?
O2 S1 O1 Sn1 -52.39(12) . . . 5_565 ?
Sn1' S1 O1 Sn1 0.0 . . . 5_565 ?
Sn1 S1 O1 Sn1 0.0 . . . 5_565 ?
O1 S1 O2 Sn1' 100.6(6) . . . . ?
O2 S1 O2 Sn1' -10.9(6) 6_565 . . . ?
Sn1 S1 O2 Sn1' -11.3(5) . . . . ?
O1 S1 O2 Sn1 111.92(16) . . . . ?
O2 S1 O2 Sn1 0.3(2) 6_565 . . . ?
Sn1' S1 O2 Sn1 11.3(5) . . . . ?
O1 Sn1' O2 S1 -94.0(4) 5_565 . . . ?
O2 Sn1' O2 S1 8.9(5) 6_565 . . . ?
N1 Sn1' O2 S1 88.4(16) 6_565 . . . ?
N1 Sn1' O2 S1 170.1(5) . . . . ?
N2 Sn1' O2 S1 99.6(2) . . . . ?
Sn3' Sn1' O2 S1 177.3(10) . . . . ?
O1 Sn1' O2 Sn1 152.5(11) 5_565 . . . ?
O2 Sn1' O2 Sn1 -104.5(10) 6_565 . . . ?
N1 Sn1' O2 Sn1 -25.0(14) 6_565 . . . ?
N1 Sn1' O2 Sn1 56.7(9) . . . . ?
S1 Sn1' O2 Sn1 -113.4(8) . . . . ?
N2 Sn1' O2 Sn1 -13.8(7) . . . . ?
Sn3' Sn1' O2 Sn1 63.8(11) . . . . ?
N1 Sn1 O2 S1 -178.31(14) . . . . ?
N1 Sn1 O2 S1 -10.8(8) 6_565 . . . ?
O1 Sn1 O2 S1 -89.17(13) 5_565 . . . ?
O2 Sn1 O2 S1 -0.27(17) 6_565 . . . ?
N2 Sn1 O2 S1 95.41(14) . . . . ?
Sn3 Sn1 O2 S1 -165.63(8) . . . . ?
Sn2 Sn1 O2 S1 79.96(16) 6_565 . . . ?
Sn2 Sn1 O2 S1 138.02(11) . . . . ?
N1 Sn1 O2 Sn1' -110.6(9) . . . . ?
N1 Sn1 O2 Sn1' 56.9(11) 6_565 . . . ?
O1 Sn1 O2 Sn1' -21.5(9) 5_565 . . . ?
O2 Sn1 O2 Sn1' 67.4(9) 6_565 . . . ?
N2 Sn1 O2 Sn1' 163.1(9) . . . . ?
S1 Sn1 O2 Sn1' 67.7(9) . . . . ?
Sn3 Sn1 O2 Sn1' -97.9(9) . . . . ?
Sn2 Sn1 O2 Sn1' 147.7(9) 6_565 . . . ?
Sn2 Sn1 O2 Sn1' -154.3(9) . . . . ?
N2 Sn2' N1 C1 -146.0(3) . . . . ?
N3 Sn2' N1 C1 133.4(3) . . . . ?
N2 Sn2' N1 Sn3' 78.0(8) . . . . ?
N3 Sn2' N1 Sn3' -2.6(7) . . . . ?
N2 Sn2' N1 Sn1 -12.9(5) . . . . ?
N3 Sn2' N1 Sn1 -93.5(3) . . . . ?
N2 Sn2' N1 Sn3 83.4(5) . . . . ?
N3 Sn2' N1 Sn3 2.8(3) . . . . ?
N2 Sn2' N1 Sn2 117.2(15) . . . . ?
N3 Sn2' N1 Sn2 36.6(13) . . . . ?
N2 Sn2' N1 Sn1' -18.6(7) . . . . ?
N3 Sn2' N1 Sn1' -99.2(5) . . . . ?
N1 Sn3' N1 C1 151.4(3) 6_565 . . . ?
N3 Sn3' N1 C1 -132.3(3) . . . . ?
Sn1' Sn3' N1 C1 122.8(7) . . . . ?
N1 Sn3' N1 Sn2' -73.8(9) 6_565 . . . ?
N3 Sn3' N1 Sn2' 2.6(6) . . . . ?
Sn1' Sn3' N1 Sn2' -102.3(4) . . . . ?
N1 Sn3' N1 Sn1 18.0(5) 6_565 . . . ?
N3 Sn3' N1 Sn1 94.4(2) . . . . ?
Sn1' Sn3' N1 Sn1 -10.5(4) . . . . ?
N1 Sn3' N1 Sn3 -101.8(13) 6_565 . . . ?
N3 Sn3' N1 Sn3 -25.4(11) . . . . ?
Sn1' Sn3' N1 Sn3 -130.3(13) . . . . ?
N1 Sn3' N1 Sn2 -79.8(6) 6_565 . . . ?
N3 Sn3' N1 Sn2 -3.4(3) . . . . ?
Sn1' Sn3' N1 Sn2 -108.3(4) . . . . ?
N1 Sn3' N1 Sn1' 28.5(9) 6_565 . . . ?
N3 Sn3' N1 Sn1' 104.9(6) . . . . ?
N1 Sn1 N1 C1 -141.6(3) 6_565 . . . ?
O1 Sn1 N1 C1 -52.0(3) 5_565 . . . ?
O2 Sn1 N1 C1 26.2(9) 6_565 . . . ?
O2 Sn1 N1 C1 36.2(3) . . . . ?
N2 Sn1 N1 C1 133.7(3) . . . . ?
S1 Sn1 N1 C1 34.8(4) . . . . ?
Sn3 Sn1 N1 C1 -133.6(3) . . . . ?
Sn2 Sn1 N1 C1 175.8(3) 6_565 . . . ?
Sn2 Sn1 N1 C1 128.6(3) . . . . ?
N1 Sn1 N1 Sn2' 96.8(4) 6_565 . . . ?
O1 Sn1 N1 Sn2' -173.6(4) 5_565 . . . ?
O2 Sn1 N1 Sn2' -95.4(9) 6_565 . . . ?
O2 Sn1 N1 Sn2' -85.5(4) . . . . ?
N2 Sn1 N1 Sn2' 12.1(4) . . . . ?
S1 Sn1 N1 Sn2' -86.8(4) . . . . ?
Sn3 Sn1 N1 Sn2' 104.8(4) . . . . ?
Sn2 Sn1 N1 Sn2' 54.2(4) 6_565 . . . ?
Sn2 Sn1 N1 Sn2' 7.0(3) . . . . ?
N1 Sn1 N1 Sn3' -17.8(5) 6_565 . . . ?
O1 Sn1 N1 Sn3' 71.8(5) 5_565 . . . ?
O2 Sn1 N1 Sn3' 150.1(6) 6_565 . . . ?
O2 Sn1 N1 Sn3' 160.0(4) . . . . ?
N2 Sn1 N1 Sn3' -102.4(5) . . . . ?
S1 Sn1 N1 Sn3' 158.6(4) . . . . ?
Sn3 Sn1 N1 Sn3' -9.8(4) . . . . ?
Sn2 Sn1 N1 Sn3' -60.4(5) 6_565 . . . ?
Sn2 Sn1 N1 Sn3' -107.6(5) . . . . ?
N1 Sn1 N1 Sn3 -7.99(18) 6_565 . . . ?
O1 Sn1 N1 Sn3 81.62(12) 5_565 . . . ?
O2 Sn1 N1 Sn3 159.8(6) 6_565 . . . ?
O2 Sn1 N1 Sn3 169.76(10) . . . . ?
N2 Sn1 N1 Sn3 -92.67(12) . . . . ?
S1 Sn1 N1 Sn3 168.42(6) . . . . ?
Sn2 Sn1 N1 Sn3 -50.62(9) 6_565 . . . ?
Sn2 Sn1 N1 Sn3 -97.83(15) . . . . ?
N1 Sn1 N1 Sn2 89.84(12) 6_565 . . . ?
O1 Sn1 N1 Sn2 179.45(11) 5_565 . . . ?
O2 Sn1 N1 Sn2 -102.3(7) 6_565 . . . ?
O2 Sn1 N1 Sn2 -92.41(14) . . . . ?
N2 Sn1 N1 Sn2 5.17(12) . . . . ?
S1 Sn1 N1 Sn2 -93.75(16) . . . . ?
Sn3 Sn1 N1 Sn2 97.83(15) . . . . ?
Sn2 Sn1 N1 Sn2 47.21(9) 6_565 . . . ?
N1 Sn1 N1 Sn1' -115.4(10) 6_565 . . . ?
O1 Sn1 N1 Sn1' -25.8(10) 5_565 . . . ?
O2 Sn1 N1 Sn1' 52.4(11) 6_565 . . . ?
O2 Sn1 N1 Sn1' 62.3(10) . . . . ?
N2 Sn1 N1 Sn1' 159.9(10) . . . . ?
S1 Sn1 N1 Sn1' 61.0(10) . . . . ?
Sn3 Sn1 N1 Sn1' -107.4(10) . . . . ?
Sn2 Sn1 N1 Sn1' -158.0(10) 6_565 . . . ?
Sn2 Sn1 N1 Sn1' 154.7(10) . . . . ?
N3 Sn3 N1 C1 -130.4(3) . . . . ?
N1 Sn3 N1 C1 147.2(2) 6_565 . . . ?
Sn1 Sn3 N1 C1 139.5(3) . . . . ?
N3 Sn3 N1 Sn2' -3.1(4) . . . . ?
N1 Sn3 N1 Sn2' -85.5(4) 6_565 . . . ?
Sn1 Sn3 N1 Sn2' -93.2(3) . . . . ?
N3 Sn3 N1 Sn3' 150.8(12) . . . . ?
N1 Sn3 N1 Sn3' 68.4(12) 6_565 . . . ?
Sn1 Sn3 N1 Sn3' 60.7(12) . . . . ?
N3 Sn3 N1 Sn1 90.11(13) . . . . ?
N1 Sn3 N1 Sn1 7.69(17) 6_565 . . . ?
N3 Sn3 N1 Sn2 -8.10(11) . . . . ?
N1 Sn3 N1 Sn2 -90.52(12) 6_565 . . . ?
Sn1 Sn3 N1 Sn2 -98.21(14) . . . . ?
N3 Sn3 N1 Sn1' 100.3(5) . . . . ?
N1 Sn3 N1 Sn1' 17.9(5) 6_565 . . . ?
Sn1 Sn3 N1 Sn1' 10.2(4) . . . . ?
N3 Sn2 N1 C1 133.8(3) . . . . ?
N2 Sn2 N1 C1 -142.7(3) . . . . ?
Sn1 Sn2 N1 C1 -137.6(3) . . . . ?
Sn2 Sn2 N1 C1 175.3(2) 6_565 . . . ?
N3 Sn2 N1 Sn2' -139.0(15) . . . . ?
N2 Sn2 N1 Sn2' -55.6(14) . . . . ?
Sn1 Sn2 N1 Sn2' -50.5(15) . . . . ?
Sn2 Sn2 N1 Sn2' -97.6(15) 6_565 . . . ?
N3 Sn2 N1 Sn3' 3.9(3) . . . . ?
N2 Sn2 N1 Sn3' 87.3(3) . . . . ?
Sn1 Sn2 N1 Sn3' 92.4(3) . . . . ?
Sn2 Sn2 N1 Sn3' 45.3(3) 6_565 . . . ?
N3 Sn2 N1 Sn1 -88.56(13) . . . . ?
N2 Sn2 N1 Sn1 -5.09(12) . . . . ?
Sn2 Sn2 N1 Sn1 -47.12(9) 6_565 . . . ?
N3 Sn2 N1 Sn3 8.08(12) . . . . ?
N2 Sn2 N1 Sn3 91.56(13) . . . . ?
Sn1 Sn2 N1 Sn3 96.65(14) . . . . ?
Sn2 Sn2 N1 Sn3 49.53(9) 6_565 . . . ?
N3 Sn2 N1 Sn1' -93.3(3) . . . . ?
N2 Sn2 N1 Sn1' -9.8(3) . . . . ?
Sn1 Sn2 N1 Sn1' -4.7(2) . . . . ?
Sn2 Sn2 N1 Sn1' -51.8(3) 6_565 . . . ?
O1 Sn1' N1 C1 -55.0(4) 5_565 . . . ?
O2 Sn1' N1 C1 127.4(16) 6_565 . . . ?
O2 Sn1' N1 C1 52.6(8) . . . . ?
N1 Sn1' N1 C1 -146.6(3) 6_565 . . . ?
S1 Sn1' N1 C1 61.6(12) . . . . ?
N2 Sn1' N1 C1 139.2(3) . . . . ?
Sn3' Sn1' N1 C1 -120.8(6) . . . . ?
O1 Sn1' N1 Sn2' -178.9(3) 5_565 . . . ?
O2 Sn1' N1 Sn2' 3.4(19) 6_565 . . . ?
O2 Sn1' N1 Sn2' -71.3(9) . . . . ?
N1 Sn1' N1 Sn2' 89.5(3) 6_565 . . . ?
S1 Sn1' N1 Sn2' -62.3(14) . . . . ?
N2 Sn1' N1 Sn2' 15.3(5) . . . . ?
Sn3' Sn1' N1 Sn2' 115.3(7) . . . . ?
O1 Sn1' N1 Sn3' 65.8(7) 5_565 . . . ?
O2 Sn1' N1 Sn3' -111.9(14) 6_565 . . . ?
O2 Sn1' N1 Sn3' 173.3(5) . . . . ?
N1 Sn1' N1 Sn3' -25.8(7) 6_565 . . . ?
S1 Sn1' N1 Sn3' -177.6(9) . . . . ?
N2 Sn1' N1 Sn3' -100.0(4) . . . . ?
O1 Sn1' N1 Sn1 148.3(11) 5_565 . . . ?
O2 Sn1' N1 Sn1 -29.4(15) 6_565 . . . ?
O2 Sn1' N1 Sn1 -104.2(13) . . . . ?
N1 Sn1' N1 Sn1 56.7(9) 6_565 . . . ?
S1 Sn1' N1 Sn1 -95.1(16) . . . . ?
N2 Sn1' N1 Sn1 -17.5(9) . . . . ?
Sn3' Sn1' N1 Sn1 82.5(10) . . . . ?
O1 Sn1' N1 Sn3 74.4(4) 5_565 . . . ?
O2 Sn1' N1 Sn3 -103.2(15) 6_565 . . . ?
O2 Sn1' N1 Sn3 -178.0(5) . . . . ?
N1 Sn1' N1 Sn3 -17.2(4) 6_565 . . . ?
S1 Sn1' N1 Sn3 -169.0(10) . . . . ?
N2 Sn1' N1 Sn3 -91.39(16) . . . . ?
Sn3' Sn1' N1 Sn3 8.6(4) . . . . ?
O1 Sn1' N1 Sn2 174.5(3) 5_565 . . . ?
O2 Sn1' N1 Sn2 -3.1(17) 6_565 . . . ?
O2 Sn1' N1 Sn2 -77.9(7) . . . . ?
N1 Sn1' N1 Sn2 82.9(3) 6_565 . . . ?
S1 Sn1' N1 Sn2 -68.9(12) . . . . ?
N2 Sn1' N1 Sn2 8.7(2) . . . . ?
Sn3' Sn1' N1 Sn2 108.7(5) . . . . ?
N1 Sn2' N2 C5 147.6(4) . . . . ?
N3 Sn2' N2 C5 -130.5(4) . . . . ?
N1 Sn2' N2 Sn2' -74.4(10) . . . 6_565 ?
N3 Sn2' N2 Sn2' 7.5(9) . . . 6_565 ?
N1 Sn2' N2 Sn1 12.7(4) . . . . ?
N3 Sn2' N2 Sn1 94.6(3) . . . . ?
N1 Sn2' N2 Sn2 -133.3(13) . . . . ?
N3 Sn2' N2 Sn2 -51.4(10) . . . . ?
N1 Sn2' N2 Sn2 -84.2(6) . . . 6_565 ?
N3 Sn2' N2 Sn2 -2.4(4) . . . 6_565 ?
N1 Sn2' N2 Sn1' 16.6(6) . . . . ?
N3 Sn2' N2 Sn1' 98.5(5) . . . . ?
N1 Sn1 N2 C5 -136.62(9) . . . . ?
N1 Sn1 N2 C5 136.62(9) 6_565 . . . ?
O1 Sn1 N2 C5 180.000(1) 5_565 . . . ?
O2 Sn1 N2 C5 33.35(8) 6_565 . . . ?
O2 Sn1 N2 C5 -33.35(8) . . . . ?
S1 Sn1 N2 C5 0.0 . . . . ?
Sn3 Sn1 N2 C5 180.0 . . . . ?
Sn2 Sn1 N2 C5 131.40(10) 6_565 . . . ?
Sn2 Sn1 N2 C5 -131.40(10) . . . . ?
N1 Sn1 N2 Sn2' -11.5(3) . . . . ?
N1 Sn1 N2 Sn2' -98.3(3) 6_565 . . . ?
O1 Sn1 N2 Sn2' -54.9(3) 5_565 . . . ?
O2 Sn1 N2 Sn2' 158.5(3) 6_565 . . . ?
O2 Sn1 N2 Sn2' 91.8(4) . . . . ?
S1 Sn1 N2 Sn2' 125.1(3) . . . . ?
Sn3 Sn1 N2 Sn2' -54.9(3) . . . . ?
Sn2 Sn1 N2 Sn2' -103.5(4) 6_565 . . . ?
Sn2 Sn1 N2 Sn2' -6.3(3) . . . . ?
N1 Sn1 N2 Sn2' 98.3(3) . . . 6_565 ?
N1 Sn1 N2 Sn2' 11.5(3) 6_565 . . 6_565 ?
O1 Sn1 N2 Sn2' 54.9(3) 5_565 . . 6_565 ?
O2 Sn1 N2 Sn2' -91.8(4) 6_565 . . 6_565 ?
O2 Sn1 N2 Sn2' -158.5(3) . . . 6_565 ?
S1 Sn1 N2 Sn2' -125.1(3) . . . 6_565 ?
Sn3 Sn1 N2 Sn2' 54.9(3) . . . 6_565 ?
Sn2 Sn1 N2 Sn2' 6.3(3) 6_565 . . 6_565 ?
Sn2 Sn1 N2 Sn2' 103.5(4) . . . 6_565 ?
N1 Sn1 N2 Sn2 -5.22(13) . . . . ?
N1 Sn1 N2 Sn2 -91.98(14) 6_565 . . . ?
O1 Sn1 N2 Sn2 -48.60(10) 5_565 . . . ?
O2 Sn1 N2 Sn2 164.75(12) 6_565 . . . ?
O2 Sn1 N2 Sn2 98.05(14) . . . . ?
S1 Sn1 N2 Sn2 131.40(10) . . . . ?
Sn3 Sn1 N2 Sn2 -48.60(10) . . . . ?
Sn2 Sn1 N2 Sn2 -97.20(19) 6_565 . . . ?
N1 Sn1 N2 Sn2 91.98(14) . . . 6_565 ?
N1 Sn1 N2 Sn2 5.22(12) 6_565 . . 6_565 ?
O1 Sn1 N2 Sn2 48.60(10) 5_565 . . 6_565 ?
O2 Sn1 N2 Sn2 -98.05(14) 6_565 . . 6_565 ?
O2 Sn1 N2 Sn2 -164.75(12) . . . 6_565 ?
S1 Sn1 N2 Sn2 -131.40(10) . . . 6_565 ?
Sn3 Sn1 N2 Sn2 48.60(10) . . . 6_565 ?
Sn2 Sn1 N2 Sn2 97.20(19) . . . 6_565 ?
N1 Sn1 N2 Sn1' -136.62(9) . . . . ?
N1 Sn1 N2 Sn1' 136.62(9) 6_565 . . . ?
O1 Sn1 N2 Sn1' 180.000(5) 5_565 . . . ?
O2 Sn1 N2 Sn1' 33.35(8) 6_565 . . . ?
O2 Sn1 N2 Sn1' -33.35(8) . . . . ?
S1 Sn1 N2 Sn1' 0.000(2) . . . . ?
Sn3 Sn1 N2 Sn1' 180.000(4) . . . . ?
Sn2 Sn1 N2 Sn1' 131.40(10) 6_565 . . . ?
Sn2 Sn1 N2 Sn1' -131.40(10) . . . . ?
N3 Sn2 N2 C5 -132.4(3) . . . . ?
N1 Sn2 N2 C5 145.6(3) . . . . ?
Sn1 Sn2 N2 C5 140.6(3) . . . . ?
Sn2 Sn2 N2 C5 -121.3(4) 6_565 . . . ?
N3 Sn2 N2 Sn2' 121.3(11) . . . . ?
N1 Sn2 N2 Sn2' 39.3(11) . . . . ?
Sn1 Sn2 N2 Sn2' 34.3(11) . . . . ?
Sn2 Sn2 N2 Sn2' 132.4(11) 6_565 . . . ?
N3 Sn2 N2 Sn2' -2.6(5) . . . 6_565 ?
N1 Sn2 N2 Sn2' -84.6(5) . . . 6_565 ?
Sn1 Sn2 N2 Sn2' -89.6(4) . . . 6_565 ?
Sn2 Sn2 N2 Sn2' 8.5(4) 6_565 . . 6_565 ?
N3 Sn2 N2 Sn1 87.05(16) . . . . ?
N1 Sn2 N2 Sn1 5.01(12) . . . . ?
Sn2 Sn2 N2 Sn1 98.10(17) 6_565 . . . ?
N3 Sn2 N2 Sn2 -11.05(17) . . . 6_565 ?
N1 Sn2 N2 Sn2 -93.09(16) . . . 6_565 ?
Sn1 Sn2 N2 Sn2 -98.10(17) . . . 6_565 ?
N3 Sn2 N2 Sn1' 90.7(3) . . . . ?
N1 Sn2 N2 Sn1' 8.7(2) . . . . ?
Sn1 Sn2 N2 Sn1' 3.7(2) . . . . ?
Sn2 Sn2 N2 Sn1' 101.8(3) 6_565 . . . ?
O1 Sn1' N2 C5 180.0 5_565 . . . ?
O2 Sn1' N2 C5 36.8(2) 6_565 . . . ?
O2 Sn1' N2 C5 -36.8(2) . . . . ?
N1 Sn1' N2 C5 139.40(16) 6_565 . . . ?
N1 Sn1' N2 C5 -139.40(16) . . . . ?
S1 Sn1' N2 C5 0.0 . . . . ?
Sn3' Sn1' N2 C5 180.0 . . . . ?
O1 Sn1' N2 Sn2' -54.8(3) 5_565 . . . ?
O2 Sn1' N2 Sn2' 162.0(3) 6_565 . . . ?
O2 Sn1' N2 Sn2' 88.4(5) . . . . ?
N1 Sn1' N2 Sn2' -95.4(3) 6_565 . . . ?
N1 Sn1' N2 Sn2' -14.2(4) . . . . ?
S1 Sn1' N2 Sn2' 125.2(3) . . . . ?
Sn3' Sn1' N2 Sn2' -54.8(3) . . . . ?
O1 Sn1' N2 Sn2' 54.8(3) 5_565 . . 6_565 ?
O2 Sn1' N2 Sn2' -88.4(5) 6_565 . . 6_565 ?
O2 Sn1' N2 Sn2' -162.0(3) . . . 6_565 ?
N1 Sn1' N2 Sn2' 14.2(4) 6_565 . . 6_565 ?
N1 Sn1' N2 Sn2' 95.4(3) . . . 6_565 ?
S1 Sn1' N2 Sn2' -125.2(3) . . . 6_565 ?
Sn3' Sn1' N2 Sn2' 54.8(3) . . . 6_565 ?
O1 Sn1' N2 Sn1 0.0 5_565 . . . ?
O2 Sn1' N2 Sn1 -143.2(2) 6_565 . . . ?
O2 Sn1' N2 Sn1 143.2(2) . . . . ?
N1 Sn1' N2 Sn1 -40.60(16) 6_565 . . . ?
N1 Sn1' N2 Sn1 40.60(16) . . . . ?
S1 Sn1' N2 Sn1 180.0 . . . . ?
Sn3' Sn1' N2 Sn1 0.0 . . . . ?
O1 Sn1' N2 Sn2 -49.16(11) 5_565 . . . ?
O2 Sn1' N2 Sn2 167.7(2) 6_565 . . . ?
O2 Sn1' N2 Sn2 94.0(3) . . . . ?
N1 Sn1' N2 Sn2 -89.76(17) 6_565 . . . ?
N1 Sn1' N2 Sn2 -8.6(2) . . . . ?
S1 Sn1' N2 Sn2 130.84(11) . . . . ?
Sn3' Sn1' N2 Sn2 -49.16(11) . . . . ?
O1 Sn1' N2 Sn2 49.16(11) 5_565 . . 6_565 ?
O2 Sn1' N2 Sn2 -94.0(3) 6_565 . . 6_565 ?
O2 Sn1' N2 Sn2 -167.7(2) . . . 6_565 ?
N1 Sn1' N2 Sn2 8.6(2) 6_565 . . 6_565 ?
N1 Sn1' N2 Sn2 89.76(17) . . . 6_565 ?
S1 Sn1' N2 Sn2 -130.84(11) . . . 6_565 ?
Sn3' Sn1' N2 Sn2 49.16(11) . . . 6_565 ?
N1 Sn3 N3 C8 138.71(8) . . . . ?
N1 Sn3 N3 C8 -138.71(8) 6_565 . . . ?
Sn1 Sn3 N3 C8 180.0 . . . . ?
N1 Sn3 N3 Sn2 -90.91(14) . . . 6_565 ?
N1 Sn3 N3 Sn2 -8.32(13) 6_565 . . 6_565 ?
Sn1 Sn3 N3 Sn2 -49.62(11) . . . 6_565 ?
N1 Sn3 N3 Sn2 8.32(13) . . . . ?
N1 Sn3 N3 Sn2 90.91(14) 6_565 . . . ?
Sn1 Sn3 N3 Sn2 49.62(11) . . . . ?
N1 Sn3 N3 Sn2' -85.0(3) . . . 6_565 ?
N1 Sn3 N3 Sn2' -2.4(3) 6_565 . . 6_565 ?
Sn1 Sn3 N3 Sn2' -43.7(3) . . . 6_565 ?
N1 Sn3 N3 Sn2' 2.4(3) . . . . ?
N1 Sn3 N3 Sn2' 85.0(3) 6_565 . . . ?
Sn1 Sn3 N3 Sn2' 43.7(3) . . . . ?
N1 Sn3 N3 Sn3' -41.29(8) . . . . ?
N1 Sn3 N3 Sn3' 41.29(8) 6_565 . . . ?
Sn1 Sn3 N3 Sn3' 0.0 . . . . ?
N2 Sn2 N3 C8 139.9(3) . . . . ?
N1 Sn2 N3 C8 -138.5(3) . . . . ?
Sn1 Sn2 N3 C8 -178.9(3) . . . . ?
Sn2 Sn2 N3 C8 128.7(4) 6_565 . . . ?
N2 Sn2 N3 Sn3 -89.94(15) . . . . ?
N1 Sn2 N3 Sn3 -8.30(12) . . . . ?
Sn1 Sn2 N3 Sn3 -48.76(10) . . . . ?
Sn2 Sn2 N3 Sn3 -101.1(2) 6_565 . . . ?
N2 Sn2 N3 Sn2 11.19(18) . . . 6_565 ?
N1 Sn2 N3 Sn2 92.83(16) . . . 6_565 ?
Sn1 Sn2 N3 Sn2 52.37(13) . . . 6_565 ?
N2 Sn2 N3 Sn2' 2.1(4) . . . 6_565 ?
N1 Sn2 N3 Sn2' 83.8(4) . . . 6_565 ?
Sn1 Sn2 N3 Sn2' 43.3(4) . . . 6_565 ?
Sn2 Sn2 N3 Sn2' -9.1(3) 6_565 . . 6_565 ?
N2 Sn2 N3 Sn2' -53.4(10) . . . . ?
N1 Sn2 N3 Sn2' 28.2(10) . . . . ?
Sn1 Sn2 N3 Sn2' -12.2(10) . . . . ?
Sn2 Sn2 N3 Sn2' -64.6(10) 6_565 . . . ?
N2 Sn2 N3 Sn3' -84.7(3) . . . . ?
N1 Sn2 N3 Sn3' -3.1(3) . . . . ?
Sn1 Sn2 N3 Sn3' -43.5(3) . . . . ?
Sn2 Sn2 N3 Sn3' -95.9(3) 6_565 . . . ?
N1 Sn2' N3 C8 -131.8(5) . . . . ?
N2 Sn2' N3 C8 133.5(5) . . . . ?
N1 Sn2' N3 Sn3 -2.7(3) . . . . ?
N2 Sn2' N3 Sn3 -97.4(4) . . . . ?
N1 Sn2' N3 Sn2 97.0(3) . . . 6_565 ?
N2 Sn2' N3 Sn2 2.3(4) . . . 6_565 ?
N1 Sn2' N3 Sn2 -146.8(12) . . . . ?
N2 Sn2' N3 Sn2 118.5(11) . . . . ?
N1 Sn2' N3 Sn2' 88.7(3) . . . 6_565 ?
N2 Sn2' N3 Sn2' -6.0(7) . . . 6_565 ?
N1 Sn2' N3 Sn3' 2.0(5) . . . . ?
N2 Sn2' N3 Sn3' -92.7(3) . . . . ?
N1 Sn3' N3 C8 134.4(3) . . . . ?
N1 Sn3' N3 C8 -134.4(3) 6_565 . . . ?
Sn1' Sn3' N3 C8 180.0 . . . . ?
N1 Sn3' N3 Sn3 134.4(3) . . . . ?
N1 Sn3' N3 Sn3 -134.4(3) 6_565 . . . ?
Sn1' Sn3' N3 Sn3 180.0 . . . . ?
N1 Sn3' N3 Sn2 -94.6(3) . . . 6_565 ?
N1 Sn3' N3 Sn2 -3.3(3) 6_565 . . 6_565 ?
Sn1' Sn3' N3 Sn2 -48.94(10) . . . 6_565 ?
N1 Sn3' N3 Sn2 3.3(3) . . . . ?
N1 Sn3' N3 Sn2 94.6(3) 6_565 . . . ?
Sn1' Sn3' N3 Sn2 48.94(10) . . . . ?
N1 Sn3' N3 Sn2' -89.4(3) . . . 6_565 ?
N1 Sn3' N3 Sn2' 1.9(5) 6_565 . . 6_565 ?
Sn1' Sn3' N3 Sn2' -43.7(3) . . . 6_565 ?
N1 Sn3' N3 Sn2' -1.9(5) . . . . ?
N1 Sn3' N3 Sn2' 89.4(3) 6_565 . . . ?
Sn1' Sn3' N3 Sn2' 43.7(3) . . . . ?
Sn2' N1 C1 C3 -179.5(6) . . . . ?
Sn3' N1 C1 C3 -44.1(7) . . . . ?
Sn1 N1 C1 C3 68.4(5) . . . . ?
Sn3 N1 C1 C3 -56.4(4) . . . . ?
Sn2 N1 C1 C3 -169.7(3) . . . . ?
Sn1' N1 C1 C3 63.1(5) . . . . ?
Sn2' N1 C1 C4 -60.8(6) . . . . ?
Sn3' N1 C1 C4 74.6(7) . . . . ?
Sn1 N1 C1 C4 -172.8(3) . . . . ?
Sn3 N1 C1 C4 62.4(4) . . . . ?
Sn2 N1 C1 C4 -50.9(4) . . . . ?
Sn1' N1 C1 C4 -178.1(4) . . . . ?
Sn2' N1 C1 C2 58.2(6) . . . . ?
Sn3' N1 C1 C2 -166.4(6) . . . . ?
Sn1 N1 C1 C2 -53.9(5) . . . . ?
Sn3 N1 C1 C2 -178.7(3) . . . . ?
Sn2 N1 C1 C2 68.0(4) . . . . ?
Sn1' N1 C1 C2 -59.2(5) . . . . ?
Sn2' N2 C5 C6 -51.0(7) . . . 6_565 ?
Sn2' N2 C5 C6 174.4(6) 6_565 . . 6_565 ?
Sn1 N2 C5 C6 61.7(3) . . . 6_565 ?
Sn2 N2 C5 C6 -63.1(5) . . . 6_565 ?
Sn2 N2 C5 C6 -173.5(3) 6_565 . . 6_565 ?
Sn1' N2 C5 C6 61.7(3) . . . 6_565 ?
Sn2' N2 C5 C6 -174.4(6) . . . . ?
Sn2' N2 C5 C6 51.0(7) 6_565 . . . ?
Sn1 N2 C5 C6 -61.7(3) . . . . ?
Sn2 N2 C5 C6 173.5(3) . . . . ?
Sn2 N2 C5 C6 63.1(5) 6_565 . . . ?
Sn1' N2 C5 C6 -61.7(3) . . . . ?
Sn2' N2 C5 C7 67.3(6) . . . . ?
Sn2' N2 C5 C7 -67.3(6) 6_565 . . . ?
Sn1 N2 C5 C7 180.0 . . . . ?
Sn2 N2 C5 C7 55.21(19) . . . . ?
Sn2 N2 C5 C7 -55.21(19) 6_565 . . . ?
Sn1' N2 C5 C7 180.0 . . . . ?
Sn3 N3 C8 C10 60.2(4) . . . 6_565 ?
Sn2 N3 C8 C10 -60.8(5) 6_565 . . 6_565 ?
Sn2 N3 C8 C10 -178.8(3) . . . 6_565 ?
Sn2' N3 C8 C10 -57.9(6) 6_565 . . 6_565 ?
Sn2' N3 C8 C10 178.3(4) . . . 6_565 ?
Sn3' N3 C8 C10 60.2(4) . . . 6_565 ?
Sn3 N3 C8 C10 -60.2(4) . . . . ?
Sn2 N3 C8 C10 178.8(3) 6_565 . . . ?
Sn2 N3 C8 C10 60.8(5) . . . . ?
Sn2' N3 C8 C10 -178.3(4) 6_565 . . . ?
Sn2' N3 C8 C10 57.9(6) . . . . ?
Sn3' N3 C8 C10 -60.2(4) . . . . ?
Sn3 N3 C8 C9 180.0 . . . . ?
Sn2 N3 C8 C9 59.0(2) 6_565 . . . ?
Sn2 N3 C8 C9 -59.0(2) . . . . ?
Sn2' N3 C8 C9 61.9(4) 6_565 . . . ?
Sn2' N3 C8 C9 -61.9(4) . . . . ?
Sn3' N3 C8 C9 180.0 . . . . ?
C1S O1S C1S C2S -21(4) 6 . . . ?
O1S C1S C2S C2S 13(2) . . . 6 ?
